data_7250444
loop_
_publ_author_name
'Kwain, Samuel'
'Morris, James W. D.'
'McKeon, Jillian Elisa Milanes'
'Roster, Colm P.'
'Noori, Monireh'
'Gibbs, Aysiah R.'
'Stevenson III, Robert L'
'McMillen, Colin'
'Dominy, Brian N.'
'Morris, James C.'
'Whitehead, Daniel Charles'

_publ_section_title
;
 Assessment of the structure-activity relationship of analogs of the
 Naegleria fowleri enolase inhibitor HEX
;
_journal_name_full 'RSC Medicinal Chemistry'
_journal_paper_doi 10.1039/D5MD00277J
_journal_year 2025
_chemical_formula_sum 'C9 H10 N O5 P'
_chemical_formula_weight 243.15
_space_group_crystal_system monoclinic
_space_group_IT_number 14
_space_group_name_Hall '-P 2yn'
_space_group_name_H-M_alt 'P 1 21/n 1'
_atom_sites_solution_hydrogens mixed
_atom_sites_solution_primary dual
_atom_sites_solution_secondary difmap
_audit_creation_method SHELXL-2016/6
_audit_update_record
;
2025-03-27 deposited with the CCDC.	2025-05-19 downloaded from the CCDC.
;
_cell_angle_alpha 90
_cell_angle_beta 90.8761(9)
_cell_angle_gamma 90
_cell_formula_units_Z 4
_cell_length_a 8.3552(2)
_cell_length_b 6.4722(2)
_cell_length_c 18.7224(5)
_cell_measurement_reflns_used 8350
_cell_measurement_temperature 300(2)
_cell_measurement_theta_max 28.63
_cell_measurement_theta_min 3.33
_cell_volume 1012.32(5)
_computing_cell_refinement 'SAINT v8.37a (Bruker, 2016)'
_computing_data_collection 'APEX3 v2017.3 (Bruker, 2017)'
_computing_data_reduction 'SAINT v8.37a (Bruker, 2016)'
_computing_molecular_graphics 'Mercury 2021.3.0 (Macrae et al. 2020)'
_computing_publication_material 'PublCIF v1.9.21_c (Westrip, 2010)'
_computing_structure_refinement 'SHELXL-2016/6 (Sheldrick, 2015b)'
_computing_structure_solution 'SHELXT 2014/5 (Sheldrick, 2015a)'
_diffrn_ambient_temperature 300(2)
_diffrn_measured_fraction_theta_full 0.991
_diffrn_measured_fraction_theta_max 0.994
_diffrn_measurement_device_type 'Bruker D8 Quest Photon 3'
_diffrn_measurement_method '\f and \w scans'
_diffrn_radiation_type MoK\a
_diffrn_radiation_wavelength 0.71073
_diffrn_reflns_av_R_equivalents 0.0709
_diffrn_reflns_av_unetI/netI 0.0420
_diffrn_reflns_Laue_measured_fraction_full 0.991
_diffrn_reflns_Laue_measured_fraction_max 0.994
_diffrn_reflns_limit_h_max 11
_diffrn_reflns_limit_h_min -11
_diffrn_reflns_limit_k_max 8
_diffrn_reflns_limit_k_min -8
_diffrn_reflns_limit_l_max 25
_diffrn_reflns_limit_l_min -25
_diffrn_reflns_number 24087
_diffrn_reflns_point_group_measured_fraction_full 0.991
_diffrn_reflns_point_group_measured_fraction_max 0.994
_diffrn_reflns_theta_full 25.242
_diffrn_reflns_theta_max 28.719
_diffrn_reflns_theta_min 4.355
_diffrn_source 'Incoatec I\mS'
_exptl_absorpt_coefficient_mu 0.277
_exptl_absorpt_correction_T_max 1.0000
_exptl_absorpt_correction_T_min 0.9407
_exptl_absorpt_correction_type multi-scan
_exptl_absorpt_process_details 'SADABS 2014/5 (Krause et al., 2015)'
_exptl_crystal_colour colourless
_exptl_crystal_density_diffrn 1.595
_exptl_crystal_description block
_exptl_crystal_F_000 504
_exptl_crystal_size_max 0.200
_exptl_crystal_size_mid 0.150
_exptl_crystal_size_min 0.100
_refine_diff_density_max 0.346
_refine_diff_density_min -0.404
_refine_diff_density_rms 0.065
_refine_ls_extinction_method none
_refine_ls_goodness_of_fit_ref 1.081
_refine_ls_hydrogen_treatment mixed
_refine_ls_matrix_type full
_refine_ls_number_parameters 157
_refine_ls_number_reflns 2603
_refine_ls_number_restraints 1
_refine_ls_restrained_S_all 1.081
_refine_ls_R_factor_all 0.0592
_refine_ls_R_factor_gt 0.0461
_refine_ls_shift/su_max 0.001
_refine_ls_shift/su_mean 0.000
_refine_ls_structure_factor_coef Fsqd
_refine_ls_weighting_details 'w=1/[\s^2^(Fo^2^)+(0.0476P)^2^+0.5871P] where P=(Fo^2^+2Fc^2^)/3'
_refine_ls_weighting_scheme calc
_refine_ls_wR_factor_gt 0.1065
_refine_ls_wR_factor_ref 0.1202
_reflns_Friedel_coverage 0.000
_reflns_number_gt 2043
_reflns_number_total 2603
_reflns_threshold_expression 'I > 2\s(I)'
_cod_data_source_file d5md00277j2.cif
_cod_data_source_block 2
_cod_original_sg_symbol_H-M 'P 21/n'
_cod_database_code 7250444
_shelx_shelxl_version_number 2016/6
_shelx_space_group_comment
;
The symmetry employed for this shelxl refinement is uniquely defined
by the following loop, which should always be used as a source of
symmetry information in preference to the above space-group names.
They are only intended as comments.
;
_shelx_estimated_absorpt_t_min 0.947
_shelx_estimated_absorpt_t_max 0.973

loop_
_space_group_symop_operation_xyz
'x, y, z'
'-x+1/2, y+1/2, -z+1/2'
'-x, -y, -z'
'x-1/2, -y-1/2, z-1/2'

loop_
_atom_site_label
_atom_site_type_symbol
_atom_site_fract_x
_atom_site_fract_y
_atom_site_fract_z
_atom_site_U_iso_or_equiv
_atom_site_adp_type
_atom_site_occupancy
_atom_site_site_symmetry_order
_atom_site_calc_flag
_atom_site_refinement_flags_posn
_atom_site_refinement_flags_adp
_atom_site_refinement_flags_occupancy
_atom_site_disorder_assembly
_atom_site_disorder_group
P1 P 0.83207(5) 0.25918(7) 0.48766(3) 0.02290(16) Uani 1 1 d . . . . .
O1 O 0.78648(15) 0.4824(2) 0.48136(7) 0.0280(3) Uani 1 1 d . . . . .
O2 O 0.75849(19) 0.1156(2) 0.43147(8) 0.0366(4) Uani 1 1 d . . . . .
H2O H 0.659(4) 0.075(5) 0.4342(17) 0.077(10) Uiso 1 1 d . . . . .
O3 O 1.01486(16) 0.2257(2) 0.48003(8) 0.0293(3) Uani 1 1 d D . . . .
H3O H 1.079(3) 0.323(4) 0.4911(16) 0.070(10) Uiso 1 1 d D . . . .
O4 O 0.53572(16) -0.0229(2) 0.57528(8) 0.0323(3) Uani 1 1 d . . . . .
O5 O 0.36408(16) 0.2983(3) 0.61789(8) 0.0341(4) Uani 1 1 d . . . . .
H5O H 0.317(4) 0.376(5) 0.5858(17) 0.069(10) Uiso 1 1 d . . . . .
N1 N 0.52625(18) 0.3174(3) 0.60292(9) 0.0271(4) Uani 1 1 d . . . . .
C1 C 0.7810(2) 0.1683(3) 0.57669(10) 0.0235(4) Uani 1 1 d . . . . .
H1 H 0.829347 0.031584 0.583497 0.028 Uiso 1 1 calc R U . . .
C2 C 0.6022(2) 0.1466(3) 0.58513(10) 0.0227(4) Uani 1 1 d . . . . .
C3 C 0.5989(2) 0.5140(3) 0.62316(12) 0.0342(5) Uani 1 1 d . . . . .
H3A H 0.533779 0.580623 0.658912 0.041 Uiso 1 1 calc R U . . .
H3B H 0.602172 0.603774 0.581713 0.041 Uiso 1 1 calc R U . . .
C4 C 0.7652(2) 0.4842(3) 0.65239(11) 0.0314(4) Uani 1 1 d . . . . .
C5 C 0.8530(2) 0.3122(3) 0.63202(10) 0.0280(4) Uani 1 1 d . . . . .
C6 C 1.0041(3) 0.2774(4) 0.66146(12) 0.0435(6) Uani 1 1 d . . . . .
H6 H 1.062419 0.161132 0.648645 0.052 Uiso 1 1 calc R U . . .
C7 C 1.0671(3) 0.4182(6) 0.71028(14) 0.0632(9) Uani 1 1 d . . . . .
H7 H 1.167866 0.394953 0.730502 0.076 Uiso 1 1 calc R U . . .
C8 C 0.9829(3) 0.5904(6) 0.72897(15) 0.0683(10) Uani 1 1 d . . . . .
H8 H 1.027739 0.684916 0.760894 0.082 Uiso 1 1 calc R U . . .
C9 C 0.8316(3) 0.6250(4) 0.70076(13) 0.0503(7) Uani 1 1 d . . . . .
H9 H 0.774202 0.741705 0.713978 0.060 Uiso 1 1 calc R U . . .

loop_
_atom_site_aniso_label
_atom_site_aniso_U_11
_atom_site_aniso_U_22
_atom_site_aniso_U_33
_atom_site_aniso_U_23
_atom_site_aniso_U_13
_atom_site_aniso_U_12
P1 0.0187(3) 0.0217(3) 0.0283(3) -0.00312(18) 0.00185(19) -0.00343(17)
O1 0.0229(7) 0.0250(7) 0.0359(8) 0.0026(6) -0.0019(5) -0.0006(5)
O2 0.0317(8) 0.0428(9) 0.0354(8) -0.0126(7) 0.0028(6) -0.0134(7)
O3 0.0206(7) 0.0238(7) 0.0435(9) -0.0052(6) 0.0058(6) -0.0027(5)
O4 0.0281(7) 0.0245(7) 0.0443(9) -0.0018(6) -0.0003(6) -0.0078(6)
O5 0.0170(7) 0.0438(9) 0.0416(9) 0.0111(7) 0.0039(6) 0.0042(6)
N1 0.0192(8) 0.0250(8) 0.0370(9) 0.0014(7) 0.0021(6) 0.0011(6)
C1 0.0208(9) 0.0195(9) 0.0302(10) -0.0001(7) 0.0002(7) 0.0000(7)
C2 0.0224(9) 0.0214(9) 0.0244(9) 0.0025(7) 0.0000(7) -0.0009(7)
C3 0.0345(11) 0.0229(10) 0.0454(12) -0.0033(9) 0.0073(9) 0.0016(8)
C4 0.0330(10) 0.0306(10) 0.0308(10) -0.0050(8) 0.0077(8) -0.0091(8)
C5 0.0236(9) 0.0354(11) 0.0251(9) -0.0013(8) 0.0023(7) -0.0061(8)
C6 0.0253(11) 0.0712(17) 0.0339(12) -0.0034(11) -0.0011(9) -0.0029(10)
C7 0.0300(12) 0.121(3) 0.0384(14) -0.0194(16) -0.0020(10) -0.0153(15)
C8 0.0496(16) 0.111(3) 0.0446(15) -0.0398(16) 0.0084(12) -0.0350(17)
C9 0.0527(15) 0.0535(16) 0.0450(14) -0.0254(12) 0.0162(11) -0.0216(12)

loop_
_atom_type_symbol
_atom_type_description
_atom_type_scat_dispersion_real
_atom_type_scat_dispersion_imag
_atom_type_scat_source
C C 0.0033 0.0016 'International Tables Vol C Tables 4.2.6.8 and 6.1.1.4'
H H 0.0000 0.0000 'International Tables Vol C Tables 4.2.6.8 and 6.1.1.4'
N N 0.0061 0.0033 'International Tables Vol C Tables 4.2.6.8 and 6.1.1.4'
O O 0.0106 0.0060 'International Tables Vol C Tables 4.2.6.8 and 6.1.1.4'
P P 0.1023 0.0942 'International Tables Vol C Tables 4.2.6.8 and 6.1.1.4'

loop_
_geom_angle_atom_site_label_1
_geom_angle_atom_site_label_2
_geom_angle_atom_site_label_3
_geom_angle
_geom_angle_site_symmetry_1
_geom_angle_site_symmetry_3
_geom_angle_publ_flag
O1 P1 O2 115.71(9) . . ?
O1 P1 O3 112.15(8) . . ?
O2 P1 O3 103.77(8) . . ?
O1 P1 C1 108.67(8) . . ?
O2 P1 C1 109.64(9) . . ?
O3 P1 C1 106.45(8) . . ?
P1 O2 H2O 121(2) . . ?
P1 O3 H3O 119(2) . . ?
N1 O5 H5O 104(2) . . ?
C2 N1 O5 116.70(15) . . ?
C2 N1 C3 126.66(16) . . ?
O5 N1 C3 115.30(15) . . ?
C5 C1 C2 111.68(15) . . ?
C5 C1 P1 109.36(12) . . ?
C2 C1 P1 111.76(12) . . ?
C5 C1 H1 108.0 . . ?
C2 C1 H1 108.0 . . ?
P1 C1 H1 108.0 . . ?
O4 C2 N1 124.16(17) . . ?
O4 C2 C1 120.47(16) . . ?
N1 C2 C1 115.36(16) . . ?
N1 C3 C4 111.27(16) . . ?
N1 C3 H3A 109.4 . . ?
C4 C3 H3A 109.4 . . ?
N1 C3 H3B 109.4 . . ?
C4 C3 H3B 109.4 . . ?
H3A C3 H3B 108.0 . . ?
C5 C4 C9 119.7(2) . . ?
C5 C4 C3 119.57(18) . . ?
C9 C4 C3 120.7(2) . . ?
C6 C5 C4 120.1(2) . . ?
C6 C5 C1 121.50(19) . . ?
C4 C5 C1 118.39(17) . . ?
C5 C6 C7 119.2(2) . . ?
C5 C6 H6 120.4 . . ?
C7 C6 H6 120.4 . . ?
C8 C7 C6 120.8(2) . . ?
C8 C7 H7 119.6 . . ?
C6 C7 H7 119.6 . . ?
C7 C8 C9 120.4(2) . . ?
C7 C8 H8 119.8 . . ?
C9 C8 H8 119.8 . . ?
C8 C9 C4 119.7(3) . . ?
C8 C9 H9 120.2 . . ?
C4 C9 H9 120.2 . . ?

loop_
_geom_bond_atom_site_label_1
_geom_bond_atom_site_label_2
_geom_bond_distance
_geom_bond_site_symmetry_2
_geom_bond_publ_flag
P1 O1 1.4983(14) . ?
P1 O2 1.5261(15) . ?
P1 O3 1.5514(14) . ?
P1 C1 1.8242(19) . ?
O2 H2O 0.87(3) . ?
O3 H3O 0.847(18) . ?
O4 C2 1.242(2) . ?
O5 N1 1.3934(19) . ?
O5 H5O 0.87(3) . ?
N1 C2 1.320(2) . ?
N1 C3 1.458(3) . ?
C1 C5 1.511(3) . ?
C1 C2 1.512(2) . ?
C1 H1 0.9800 . ?
C3 C4 1.498(3) . ?
C3 H3A 0.9700 . ?
C3 H3B 0.9700 . ?
C4 C5 1.390(3) . ?
C4 C9 1.394(3) . ?
C5 C6 1.388(3) . ?
C6 C7 1.388(4) . ?
C6 H6 0.9300 . ?
C7 C8 1.367(5) . ?
C7 H7 0.9300 . ?
C8 C9 1.381(4) . ?
C8 H8 0.9300 . ?
C9 H9 0.9300 . ?

loop_
_geom_hbond_atom_site_label_D
_geom_hbond_atom_site_label_H
_geom_hbond_atom_site_label_A
_geom_hbond_distance_DH
_geom_hbond_distance_HA
_geom_hbond_distance_DA
_geom_hbond_angle_DHA
_geom_hbond_site_symmetry_A
O2 H2O O4 0.87(3) 1.67(3) 2.532(2) 169(3) 3_656
O3 H3O O1 0.847(18) 1.763(18) 2.6098(19) 177(3) 3_766
O5 H5O O1 0.87(3) 1.77(3) 2.642(2) 176(3) 3_666

loop_
_geom_torsion_atom_site_label_1
_geom_torsion_atom_site_label_2
_geom_torsion_atom_site_label_3
_geom_torsion_atom_site_label_4
_geom_torsion
_geom_torsion_site_symmetry_1
_geom_torsion_site_symmetry_2
_geom_torsion_site_symmetry_3
_geom_torsion_site_symmetry_4
_geom_torsion_publ_flag
O1 P1 C1 C5 -52.16(14) . . . . ?
O2 P1 C1 C5 -179.52(12) . . . . ?
O3 P1 C1 C5 68.83(14) . . . . ?
O1 P1 C1 C2 72.03(14) . . . . ?
O2 P1 C1 C2 -55.33(15) . . . . ?
O3 P1 C1 C2 -166.98(12) . . . . ?
O5 N1 C2 O4 6.3(3) . . . . ?
C3 N1 C2 O4 172.40(19) . . . . ?
O5 N1 C2 C1 -173.94(15) . . . . ?
C3 N1 C2 C1 -7.9(3) . . . . ?
C5 C1 C2 O4 -142.01(18) . . . . ?
P1 C1 C2 O4 95.11(18) . . . . ?
C5 C1 C2 N1 38.2(2) . . . . ?
P1 C1 C2 N1 -84.65(18) . . . . ?
C2 N1 C3 C4 -24.7(3) . . . . ?
O5 N1 C3 C4 141.52(17) . . . . ?
N1 C3 C4 C5 25.7(3) . . . . ?
N1 C3 C4 C9 -153.1(2) . . . . ?
C9 C4 C5 C6 2.0(3) . . . . ?
C3 C4 C5 C6 -176.8(2) . . . . ?
C9 C4 C5 C1 -176.96(18) . . . . ?
C3 C4 C5 C1 4.2(3) . . . . ?
C2 C1 C5 C6 144.47(19) . . . . ?
P1 C1 C5 C6 -91.3(2) . . . . ?
C2 C1 C5 C4 -36.5(2) . . . . ?
P1 C1 C5 C4 87.69(18) . . . . ?
C4 C5 C6 C7 -1.2(3) . . . . ?
C1 C5 C6 C7 177.8(2) . . . . ?
C5 C6 C7 C8 -0.6(4) . . . . ?
C6 C7 C8 C9 1.5(5) . . . . ?
C7 C8 C9 C4 -0.6(4) . . . . ?
C5 C4 C9 C8 -1.1(4) . . . . ?
C3 C4 C9 C8 177.7(2) . . . . ?
